data_2225576
loop_
_publ_author_name
'Wang, Jian'
'Li, Hui'
'Sun, Hong'

_publ_section_title
;
 2-(4-Bromophenyl)-2-methylpropanamide
;
_journal_coeditor_code HB5360
_journal_issue 4
_journal_name_full 'Acta Crystallographica Section E'
_journal_page_first o925
_journal_paper_doi 10.1107/S1600536810009657
_journal_volume 66
_journal_year 2010
_chemical_formula_iupac 'C10 H12 Br N O'
_chemical_formula_moiety 'C10 H12 Br N O'
_chemical_formula_sum 'C10 H12 Br N O'
_chemical_formula_weight 242.12
_chemical_name_systematic
;
2-(4-Bromophenyl)-2-methylpropanamide
;
_space_group_IT_number 14
_symmetry_cell_setting monoclinic
_symmetry_space_group_name_Hall '-P 2ybc'
_symmetry_space_group_name_H-M 'P 1 21/c 1'
_atom_sites_solution_hydrogens geom
_atom_sites_solution_primary direct
_atom_sites_solution_secondary difmap
_audit_creation_method SHELXL-97
_cell_angle_alpha 90.00
_cell_angle_beta 97.613(7)
_cell_angle_gamma 90.00
_cell_formula_units_Z 4
_cell_length_a 16.425(8)
_cell_length_b 6.135(3)
_cell_length_c 10.152(5)
_cell_measurement_reflns_used 3466
_cell_measurement_temperature 113(2)
_cell_measurement_theta_max 27.9
_cell_measurement_theta_min 2.2
_cell_volume 1014.0(9)
_computing_cell_refinement 'CrystalClear (Rigaku/MSC, 2005)'
_computing_data_collection 'CrystalClear (Rigaku/MSC, 2005)'
_computing_data_reduction 'CrystalClear (Rigaku/MSC, 2005)'
_computing_molecular_graphics 'SHELXTL (Sheldrick, 2008)'
_computing_publication_material 'CrystalStructure  (Rigaku/MSC, 2005)'
_computing_structure_refinement 'SHELXL97 (Sheldrick, 2008)'
_computing_structure_solution 'SHELXS97 (Sheldrick, 2008)'
_diffrn_ambient_temperature 113(2)
_diffrn_detector_area_resol_mean 14.63
_diffrn_measured_fraction_theta_full 0.999
_diffrn_measured_fraction_theta_max 0.999
_diffrn_measurement_device_type 'Rigaku Saturn CCD'
_diffrn_measurement_method '\w and \f scans'
_diffrn_radiation_monochromator multilayer
_diffrn_radiation_source 'rotating anode'
_diffrn_radiation_type MoK\a
_diffrn_radiation_wavelength 0.71073
_diffrn_reflns_av_R_equivalents 0.0901
_diffrn_reflns_av_sigmaI/netI 0.0733
_diffrn_reflns_limit_h_max 19
_diffrn_reflns_limit_h_min -19
_diffrn_reflns_limit_k_max 7
_diffrn_reflns_limit_k_min -7
_diffrn_reflns_limit_l_max 12
_diffrn_reflns_limit_l_min -12
_diffrn_reflns_number 9829
_diffrn_reflns_theta_full 25.01
_diffrn_reflns_theta_max 25.01
_diffrn_reflns_theta_min 2.50
_diffrn_standards_decay_% 0
_diffrn_standards_interval_count 0
_diffrn_standards_interval_time 0
_diffrn_standards_number 0
_exptl_absorpt_coefficient_mu 4.014
_exptl_absorpt_correction_T_max 0.644
_exptl_absorpt_correction_T_min 0.501
_exptl_absorpt_correction_type multi-scan
_exptl_absorpt_process_details '(CrystalClear; Rigaku/MSC, 2005)'
_exptl_crystal_colour Colourless
_exptl_crystal_density_diffrn 1.586
_exptl_crystal_density_method 'not measured'
_exptl_crystal_description Prism
_exptl_crystal_F_000 488
_exptl_crystal_size_max 0.20
_exptl_crystal_size_mid 0.18
_exptl_crystal_size_min 0.12
_refine_diff_density_max 0.553
_refine_diff_density_min -0.528
_refine_ls_extinction_method none
_refine_ls_goodness_of_fit_ref 0.988
_refine_ls_hydrogen_treatment mixed
_refine_ls_matrix_type full
_refine_ls_number_parameters 128
_refine_ls_number_reflns 1787
_refine_ls_number_restraints 3
_refine_ls_restrained_S_all 0.989
_refine_ls_R_factor_all 0.0422
_refine_ls_R_factor_gt 0.0349
_refine_ls_shift/su_max 0.001
_refine_ls_shift/su_mean 0.000
_refine_ls_structure_factor_coef Fsqd
_refine_ls_weighting_details 'calc w=1/[\s^2^(Fo^2^)+(0.0242P)^2^] where P=(Fo^2^+2Fc^2^)/3'
_refine_ls_weighting_scheme calc
_refine_ls_wR_factor_gt 0.0717
_refine_ls_wR_factor_ref 0.0737
_reflns_number_gt 1333
_reflns_number_total 1787
_reflns_threshold_expression I>2\s(I)
_cod_data_source_file hb5360.cif
_cod_data_source_block I
_cod_depositor_comments
;
The following automatic conversions were performed:
'_symmetry_cell_setting' value 'Monoclinic' changed to 'monoclinic'
according to '/home/saulius/struct/CIF-dictionaries/cif_core.dic'
dictionary named 'cif_core.dic' version 2.4.1 from 2010-06-29.

Automatic conversion script
Id: cif_fix_enum 1527 2010-12-29 10:47:43Z saulius 
;
_cod_original_cell_volume 1013.9(8)
_cod_original_sg_symbol_H-M 'P 21/c'
_cod_database_code 2225576
_cod_database_fobs_code 2225576

loop_
_symmetry_equiv_pos_as_xyz
'x, y, z'
'-x, y+1/2, -z+1/2'
'-x, -y, -z'
'x, -y-1/2, z-1/2'

loop_
_atom_site_type_symbol
_atom_site_label
_atom_site_fract_x
_atom_site_fract_y
_atom_site_fract_z
_atom_site_U_iso_or_equiv
_atom_site_adp_type
_atom_site_calc_flag
_atom_site_refinement_flags
_atom_site_occupancy
_atom_site_disorder_assembly
_atom_site_disorder_group
Br Br1 0.44964(2) 0.60527(5) 0.82615(4) 0.03800(16) Uani d . 1 . .
O O1 0.07026(12) 0.3192(3) 1.10663(18) 0.0161(5) Uani d . 1 . .
N N1 0.05185(16) 0.3190(4) 0.8836(2) 0.0152(6) Uani d D 1 . .
C C1 0.25495(19) 0.4020(4) 1.0149(3) 0.0172(7) Uani d . 1 . .
H H1 0.2230 0.4624 1.0773 0.021 Uiso calc R 1 . .
C C2 0.3202(2) 0.5183(5) 0.9799(3) 0.0211(7) Uani d . 1 . .
H H2 0.3331 0.6576 1.0180 0.025 Uiso calc R 1 . .
C C3 0.36720(19) 0.4317(5) 0.8887(3) 0.0207(7) Uani d . 1 . .
C C4 0.35071(19) 0.2238(5) 0.8383(3) 0.0241(8) Uani d . 1 . .
H H4 0.3844 0.1611 0.7792 0.029 Uiso calc R 1 . .
C C5 0.28481(19) 0.1088(5) 0.8747(3) 0.0178(7) Uani d . 1 . .
H H5 0.2737 -0.0335 0.8400 0.021 Uiso calc R 1 . .
C C6 0.23442(18) 0.1968(4) 0.9608(3) 0.0124(6) Uani d . 1 . .
C C7 0.15824(18) 0.0770(4) 0.9971(3) 0.0122(7) Uani d . 1 . .
C C8 0.12810(19) -0.1034(4) 0.8969(3) 0.0170(7) Uani d . 1 . .
H H8A 0.1223 -0.0439 0.8066 0.026 Uiso calc R 1 . .
H H8B 0.0748 -0.1582 0.9159 0.026 Uiso calc R 1 . .
H H8C 0.1680 -0.2230 0.9044 0.026 Uiso calc R 1 . .
C C9 0.17838(19) -0.0249(4) 1.1358(3) 0.0168(7) Uani d . 1 . .
H H9A 0.2222 -0.1331 1.1346 0.025 Uiso calc R 1 . .
H H9B 0.1292 -0.0960 1.1608 0.025 Uiso calc R 1 . .
H H9C 0.1966 0.0893 1.2005 0.025 Uiso calc R 1 . .
C C10 0.08953(17) 0.2487(4) 1.0001(3) 0.0117(6) Uani d . 1 . .
H H1A 0.0657(16) 0.283(4) 0.8050(15) 0.025(9) Uiso d D 1 . .
H H1B 0.0127(13) 0.417(4) 0.885(2) 0.025(9) Uiso d D 1 . .

loop_
_atom_site_aniso_label
_atom_site_aniso_U_11
_atom_site_aniso_U_22
_atom_site_aniso_U_33
_atom_site_aniso_U_12
_atom_site_aniso_U_13
_atom_site_aniso_U_23
Br1 0.0253(3) 0.0389(3) 0.0549(3) -0.00663(17) 0.0241(2) 0.00685(18)
O1 0.0196(13) 0.0189(11) 0.0122(11) 0.0030(9) 0.0113(9) -0.0008(9)
N1 0.0169(15) 0.0182(14) 0.0121(14) 0.0065(12) 0.0079(12) -0.0018(11)
C1 0.0176(19) 0.0195(17) 0.0161(16) 0.0028(14) 0.0078(14) 0.0009(13)
C2 0.0189(19) 0.0212(17) 0.0237(18) 0.0021(14) 0.0049(15) 0.0023(14)
C3 0.0107(18) 0.0303(19) 0.0229(18) -0.0003(14) 0.0089(14) 0.0090(14)
C4 0.0163(19) 0.0298(19) 0.0294(19) 0.0059(15) 0.0151(15) 0.0007(15)
C5 0.0183(19) 0.0183(17) 0.0190(17) 0.0011(13) 0.0103(14) 0.0003(13)
C6 0.0131(17) 0.0135(15) 0.0115(15) 0.0032(13) 0.0047(13) 0.0026(12)
C7 0.0147(18) 0.0117(15) 0.0119(15) 0.0027(12) 0.0079(13) -0.0001(12)
C8 0.0187(19) 0.0152(16) 0.0189(17) 0.0012(13) 0.0084(14) -0.0001(13)
C9 0.021(2) 0.0164(16) 0.0146(16) 0.0014(14) 0.0087(14) 0.0013(13)
C10 0.0117(16) 0.0101(15) 0.0154(16) -0.0049(12) 0.0090(14) 0.0009(13)

loop_
_atom_type_symbol
_atom_type_description
_atom_type_scat_dispersion_real
_atom_type_scat_dispersion_imag
_atom_type_scat_source
C C 0.0033 0.0016 'International Tables Vol C Tables 4.2.6.8 and 6.1.1.4'
H H 0.0000 0.0000 'International Tables Vol C Tables 4.2.6.8 and 6.1.1.4'
N N 0.0061 0.0033 'International Tables Vol C Tables 4.2.6.8 and 6.1.1.4'
O O 0.0106 0.0060 'International Tables Vol C Tables 4.2.6.8 and 6.1.1.4'
Br Br -0.2901 2.4595 'International Tables Vol C Tables 4.2.6.8 and 6.1.1.4'

loop_
_geom_angle_atom_site_label_1
_geom_angle_atom_site_label_2
_geom_angle_atom_site_label_3
_geom_angle_site_symmetry_1
_geom_angle_site_symmetry_3
_geom_angle
_geom_angle_publ_flag
C10 N1 H1A . . 125.1(16) ?
C10 N1 H1B . . 117.5(15) ?
H1A N1 H1B . . 117.2(16) ?
C2 C1 C6 . . 121.5(3) ?
C2 C1 H1 . . 119.2 ?
C6 C1 H1 . . 119.2 ?
C1 C2 C3 . . 119.7(3) ?
C1 C2 H2 . . 120.1 ?
C3 C2 H2 . . 120.1 ?
C4 C3 C2 . . 120.0(3) ?
C4 C3 Br1 . . 120.3(2) ?
C2 C3 Br1 . . 119.6(2) ?
C5 C4 C3 . . 119.5(3) ?
C5 C4 H4 . . 120.3 ?
C3 C4 H4 . . 120.3 ?
C4 C5 C6 . . 121.5(3) ?
C4 C5 H5 . . 119.3 ?
C6 C5 H5 . . 119.3 ?
C5 C6 C1 . . 117.7(3) ?
C5 C6 C7 . . 122.4(3) ?
C1 C6 C7 . . 119.9(3) ?
C9 C7 C6 . . 109.3(2) ?
C9 C7 C8 . . 108.9(2) ?
C6 C7 C8 . . 112.7(2) ?
C9 C7 C10 . . 109.2(2) ?
C6 C7 C10 . . 107.4(2) ?
C8 C7 C10 . . 109.3(2) ?
C7 C8 H8A . . 109.5 ?
C7 C8 H8B . . 109.5 ?
H8A C8 H8B . . 109.5 ?
C7 C8 H8C . . 109.5 ?
H8A C8 H8C . . 109.5 ?
H8B C8 H8C . . 109.5 ?
C7 C9 H9A . . 109.5 ?
C7 C9 H9B . . 109.5 ?
H9A C9 H9B . . 109.5 ?
C7 C9 H9C . . 109.5 ?
H9A C9 H9C . . 109.5 ?
H9B C9 H9C . . 109.5 ?
O1 C10 N1 . . 121.1(3) ?
O1 C10 C7 . . 121.6(2) ?
N1 C10 C7 . . 117.3(2) ?

loop_
_geom_bond_atom_site_label_1
_geom_bond_atom_site_label_2
_geom_bond_site_symmetry_2
_geom_bond_distance
_geom_bond_publ_flag
Br1 C3 . 1.897(3) ?
O1 C10 . 1.245(3) ?
N1 C10 . 1.332(3) ?
N1 H1A . 0.886(9) ?
N1 H1B . 0.882(9) ?
C1 C2 . 1.373(4) ?
C1 C6 . 1.396(4) ?
C1 H1 . 0.9500 ?
C2 C3 . 1.387(4) ?
C2 H2 . 0.9500 ?
C3 C4 . 1.387(4) ?
C4 C5 . 1.383(4) ?
C4 H4 . 0.9500 ?
C5 C6 . 1.391(4) ?
C5 H5 . 0.9500 ?
C6 C7 . 1.537(4) ?
C7 C9 . 1.536(4) ?
C7 C8 . 1.540(4) ?
C7 C10 . 1.547(4) ?
C8 H8A . 0.9800 ?
C8 H8B . 0.9800 ?
C8 H8C . 0.9800 ?
C9 H9A . 0.9800 ?
C9 H9B . 0.9800 ?
C9 H9C . 0.9800 ?

loop_
_geom_hbond_atom_site_label_D
_geom_hbond_atom_site_label_H
_geom_hbond_atom_site_label_A
_geom_hbond_site_symmetry_A
_geom_hbond_distance_DH
_geom_hbond_distance_HA
_geom_hbond_distance_DA
_geom_hbond_angle_DHA
N1 H1A O1 4_565 0.886(9) 2.120(12) 2.990(3) 167(3)
N1 H1B O1 3_567 0.882(9) 2.124(10) 3.002(3) 173(3)

loop_
_geom_torsion_atom_site_label_1
_geom_torsion_atom_site_label_2
_geom_torsion_atom_site_label_3
_geom_torsion_atom_site_label_4
_geom_torsion_site_symmetry_1
_geom_torsion_site_symmetry_2
_geom_torsion_site_symmetry_3
_geom_torsion_site_symmetry_4
_geom_torsion
_geom_torsion_publ_flag
C6 C1 C2 C3 . . . . 0.0(5) ?
C1 C2 C3 C4 . . . . -3.2(5) ?
C1 C2 C3 Br1 . . . . 173.2(2) ?
C2 C3 C4 C5 . . . . 3.1(5) ?
Br1 C3 C4 C5 . . . . -173.2(2) ?
C3 C4 C5 C6 . . . . 0.1(5) ?
C4 C5 C6 C1 . . . . -3.1(4) ?
C4 C5 C6 C7 . . . . 176.8(3) ?
C2 C1 C6 C5 . . . . 3.0(4) ?
C2 C1 C6 C7 . . . . -176.8(3) ?
C5 C6 C7 C9 . . . . 102.1(3) ?
C1 C6 C7 C9 . . . . -78.0(3) ?
C5 C6 C7 C8 . . . . -19.2(4) ?
C1 C6 C7 C8 . . . . 160.7(2) ?
C5 C6 C7 C10 . . . . -139.6(3) ?
C1 C6 C7 C10 . . . . 40.3(3) ?
C9 C7 C10 O1 . . . . 14.6(4) ?
C6 C7 C10 O1 . . . . -103.8(3) ?
C8 C7 C10 O1 . . . . 133.6(3) ?
C9 C7 C10 N1 . . . . -165.7(2) ?
C6 C7 C10 N1 . . . . 75.9(3) ?
C8 C7 C10 N1 . . . . -46.6(3) ?

loop_
_cod_related_entry_id
_cod_related_entry_database
_cod_related_entry_code
1 ChemSpider 16164090
